data_2214340
loop_
_publ_author_name
'Bambagiotti-Alberti, Massimo'
'Bruni, Bruno'
'Di Vaira, Massimo'
'Giannellini, Valerio'

_publ_section_title
;
 Sodium 2-mercaptoethanesulfonate (mesna)
;
_journal_coeditor_code LX2014
_journal_issue 7
_journal_name_full 'Acta Crystallographica Section E'
_journal_page_first o1796
_journal_page_last o1796
_journal_paper_doi 10.1107/S1600536807025688
_journal_volume 63
_journal_year 2007
_chemical_formula_iupac 'Na +, C2 H5 O3 S2 -'
_chemical_formula_moiety 'Na +, C2 H5 O3 S2 -'
_chemical_formula_sum 'C2 H5 Na O3 S2'
_chemical_formula_weight 164.17
_chemical_name_common mesna
_chemical_name_systematic
;
Sodium 2-mercaptoethanesulfonate
;
_space_group_IT_number 61
_symmetry_cell_setting orthorhombic
_symmetry_space_group_name_Hall '-P 2ac 2ab'
_symmetry_space_group_name_H-M 'P b c a'
_atom_sites_solution_hydrogens difmap
_atom_sites_solution_primary direct
_atom_sites_solution_secondary difmap
_cell_angle_alpha 90.00
_cell_angle_beta 90.00
_cell_angle_gamma 90.00
_cell_formula_units_Z 8
_cell_length_a 6.1458(3)
_cell_length_b 8.2749(4)
_cell_length_c 24.2995(11)
_cell_measurement_reflns_used 4481
_cell_measurement_temperature 173(2)
_cell_measurement_theta_max 65.0
_cell_measurement_theta_min 9.0
_cell_volume 1235.77(10)
_computing_cell_refinement 'CrysAlis CCD'
_computing_data_collection 'CrysAlis CCD (Oxford Diffraction, 2006)'
_computing_data_reduction 'CrysAlis RED (Oxford Diffraction, 2006)'
_computing_molecular_graphics 'ORTEP-3 (Farrugia, 1997) and PLATON (Spek, 2003)'
_computing_publication_material SHELXL97
_computing_structure_refinement 'SHELXL97 (Sheldrick, 1997)'
_computing_structure_solution 'SIR97 (Altomare <i>et al.</i>,  1999)'
_diffrn_ambient_temperature 173(2)
_diffrn_measured_fraction_theta_full 0.993
_diffrn_measured_fraction_theta_max 0.993
_diffrn_measurement_device_type 'Oxford Diffraction Xcalibur PX Ultra CCD'
_diffrn_measurement_method \w
_diffrn_radiation_monochromator 'Oxford Diffraction, Enhance ULTRA assembly'
_diffrn_radiation_source 'fine-focus sealed tube'
_diffrn_radiation_type CuK\a
_diffrn_radiation_wavelength 1.54180
_diffrn_reflns_av_R_equivalents 0.0498
_diffrn_reflns_av_sigmaI/netI 0.0196
_diffrn_reflns_limit_h_max 7
_diffrn_reflns_limit_h_min -6
_diffrn_reflns_limit_k_max 10
_diffrn_reflns_limit_k_min -9
_diffrn_reflns_limit_l_max 29
_diffrn_reflns_limit_l_min -29
_diffrn_reflns_number 7907
_diffrn_reflns_theta_full 72.18
_diffrn_reflns_theta_max 72.18
_diffrn_reflns_theta_min 3.64
_diffrn_standards_number 0
_exptl_absorpt_coefficient_mu 7.882
_exptl_absorpt_correction_T_max 1.000
_exptl_absorpt_correction_T_min 0.154
_exptl_absorpt_correction_type multi-scan
_exptl_absorpt_process_details '(ABSPACK in CrysAlis RED; Oxford Diffraction, 2006)'
_exptl_crystal_colour colourless
_exptl_crystal_density_diffrn 1.765
_exptl_crystal_density_method 'not measured'
_exptl_crystal_description 'thin plate'
_exptl_crystal_F_000 672
_exptl_crystal_size_max 0.70
_exptl_crystal_size_mid 0.20
_exptl_crystal_size_min 0.02
_refine_diff_density_max 0.577
_refine_diff_density_min -0.433
_refine_ls_extinction_coef 0.0007(2)
_refine_ls_extinction_expression Fc^*^=kFc[1+0.001xFc^2^\l^3^/sin(2\q)]^-1/4^
_refine_ls_extinction_method SHELXL97
_refine_ls_goodness_of_fit_ref 1.116
_refine_ls_hydrogen_treatment refxyz
_refine_ls_matrix_type full
_refine_ls_number_parameters 89
_refine_ls_number_reflns 1211
_refine_ls_number_restraints 0
_refine_ls_restrained_S_all 1.116
_refine_ls_R_factor_all 0.0330
_refine_ls_R_factor_gt 0.0318
_refine_ls_shift/su_max 0.000
_refine_ls_shift/su_mean 0.000
_refine_ls_structure_factor_coef Fsqd
_refine_ls_weighting_details 'calc w=1/[\s^2^(Fo^2^)+(0.0592P)^2^+0.6874P] where P=(Fo^2^+2Fc^2^)/3'
_refine_ls_weighting_scheme calc
_refine_ls_wR_factor_gt 0.0914
_refine_ls_wR_factor_ref 0.0927
_reflns_number_gt 1132
_reflns_number_total 1211
_reflns_threshold_expression I>2\s(I)
_cod_data_source_file lx2014.cif
_cod_data_source_block I
_cod_database_code 2214340
_cod_database_fobs_code 2214340

loop_
_symmetry_equiv_pos_as_xyz
'x, y, z'
'-x+1/2, -y, z+1/2'
'x+1/2, -y+1/2, -z'
'-x, y+1/2, -z+1/2'
'-x, -y, -z'
'x-1/2, y, -z-1/2'
'-x-1/2, y-1/2, z'
'x, -y-1/2, z-1/2'

loop_
_atom_site_type_symbol
_atom_site_label
_atom_site_fract_x
_atom_site_fract_y
_atom_site_fract_z
_atom_site_U_iso_or_equiv
_atom_site_adp_type
_atom_site_calc_flag
_atom_site_occupancy
S S1 -0.11102(11) 0.24713(8) 0.69546(2) 0.0427(2) Uani d 1
H H1S -0.182(6) 0.253(4) 0.6475(12) 0.064 Uiso d 1
C C1 0.0621(4) 0.0714(3) 0.68613(8) 0.0327(5) Uani d 1
H H11 0.142(4) 0.057(3) 0.7234(11) 0.039 Uiso d 1
H H12 -0.029(5) -0.023(4) 0.6839(11) 0.039 Uiso d 1
C C2 0.2284(3) 0.0829(2) 0.63964(7) 0.0231(4) Uani d 1
H H21 0.293(4) 0.187(3) 0.6382(9) 0.028 Uiso d 1
H H22 0.340(4) 0.001(3) 0.6436(9) 0.028 Uiso d 1
S S2 0.11652(7) 0.04671(5) 0.573398(17) 0.01618(19) Uani d 1
O O1 -0.0356(2) 0.17785(15) 0.56133(5) 0.0215(3) Uani d 1
O O2 0.3006(2) 0.05000(15) 0.53498(5) 0.0238(3) Uani d 1
O O3 0.0128(2) -0.11106(16) 0.57597(5) 0.0253(3) Uani d 1
Na Na -0.37169(11) 0.18754(9) 0.51844(3) 0.0202(2) Uani d 1

loop_
_atom_site_aniso_label
_atom_site_aniso_U_11
_atom_site_aniso_U_22
_atom_site_aniso_U_33
_atom_site_aniso_U_12
_atom_site_aniso_U_13
_atom_site_aniso_U_23
S1 0.0508(4) 0.0445(4) 0.0328(4) -0.0012(3) 0.0161(2) -0.0068(2)
C1 0.0492(13) 0.0256(10) 0.0234(10) -0.0089(10) 0.0006(9) 0.0017(8)
C2 0.0275(10) 0.0185(9) 0.0234(8) -0.0007(8) -0.0069(7) 0.0003(7)
S2 0.0168(3) 0.0124(3) 0.0193(3) 0.00017(14) -0.00088(14) -0.00126(14)
O1 0.0214(7) 0.0186(7) 0.0244(6) 0.0060(5) -0.0020(5) 0.0005(5)
O2 0.0196(7) 0.0233(7) 0.0285(7) -0.0013(5) 0.0044(5) -0.0059(5)
O3 0.0318(8) 0.0156(7) 0.0285(7) -0.0066(6) -0.0043(5) -0.0003(5)
Na 0.0177(4) 0.0170(4) 0.0259(4) 0.0018(3) -0.0004(2) -0.0019(3)

loop_
_atom_type_symbol
_atom_type_description
_atom_type_scat_dispersion_real
_atom_type_scat_dispersion_imag
_atom_type_scat_source
C C 0.0181 0.0091 'International Tables Vol C Tables 4.2.6.8 and 6.1.1.4'
H H 0.0000 0.0000 'International Tables Vol C Tables 4.2.6.8 and 6.1.1.4'
O O 0.0492 0.0322 'International Tables Vol C Tables 4.2.6.8 and 6.1.1.4'
Na Na 0.1353 0.1239 'International Tables Vol C Tables 4.2.6.8 and 6.1.1.4'
S S 0.3331 0.5567 'International Tables Vol C Tables 4.2.6.8 and 6.1.1.4'

loop_
_geom_angle_atom_site_label_1
_geom_angle_atom_site_label_2
_geom_angle_atom_site_label_3
_geom_angle_site_symmetry_1
_geom_angle_site_symmetry_3
_geom_angle
C1 S1 H1S . . 97.0(16)
C2 C1 S1 . . 115.73(15)
C2 C1 H11 . . 109.7(15)
S1 C1 H11 . . 104.9(15)
C2 C1 H12 . . 113.5(17)
S1 C1 H12 . . 108.5(17)
H11 C1 H12 . . 103(2)
C1 C2 S2 . . 113.64(15)
C1 C2 H21 . . 111.5(15)
S2 C2 H21 . . 106.4(14)
C1 C2 H22 . . 110.8(14)
S2 C2 H22 . . 104.1(14)
H21 C2 H22 . . 110(2)
O3 S2 O1 . . 113.24(8)
O3 S2 O2 . . 112.46(8)
O1 S2 O2 . . 110.59(8)
O3 S2 C2 . . 106.39(9)
O1 S2 C2 . . 107.70(9)
O2 S2 C2 . . 105.98(9)
O3 S2 Na . 3_556 132.13(6)
O1 S2 Na . 3_556 49.55(5)
O2 S2 Na . 3_556 61.05(5)
C2 S2 Na . 3_556 121.20(7)
O3 S2 Na . 5_556 73.39(6)
O1 S2 Na . 5_556 126.58(6)
O2 S2 Na . 5_556 39.19(5)
C2 S2 Na . 5_556 121.40(7)
Na S2 Na 3_556 5_556 85.45(2)
S2 O1 Na . . 133.36(8)
S2 O1 Na . 3_556 103.47(7)
Na O1 Na . 3_556 89.71(4)
S2 O2 Na . 1_655 141.20(8)
S2 O2 Na . 5_556 118.05(7)
Na O2 Na 1_655 5_556 98.53(5)
S2 O2 Na . 3_556 91.05(6)
Na O2 Na 1_655 3_556 82.32(4)
Na O2 Na 5_556 3_556 117.62(6)
S2 O3 Na . 7 140.85(8)
O1 Na O3 . 7_565 94.95(5)
O1 Na O2 . 1_455 132.19(6)
O3 Na O2 7_565 1_455 85.71(5)
O1 Na O2 . 5_556 93.02(5)
O3 Na O2 7_565 5_556 167.14(6)
O2 Na O2 1_455 5_556 81.47(5)
O1 Na O1 . 3_456 137.58(5)
O3 Na O1 7_565 3_456 89.80(5)
O2 Na O1 1_455 3_456 90.17(5)
O2 Na O1 5_556 3_456 91.11(5)
O1 Na O2 . 3_456 84.04(5)
O3 Na O2 7_565 3_456 82.06(5)
O2 Na O2 1_455 3_456 142.74(5)
O2 Na O2 5_556 3_456 108.83(5)
O1 Na O2 3_456 3_456 54.88(4)
O1 Na S2 . 3_456 111.44(4)
O3 Na S2 7_565 3_456 85.25(4)
O2 Na S2 1_455 3_456 116.24(4)
O2 Na S2 5_556 3_456 101.19(4)
O1 Na S2 3_456 3_456 26.98(3)
O2 Na S2 3_456 3_456 27.90(3)
O1 Na S2 . 5_556 82.07(4)
O3 Na S2 7_565 5_556 169.72(4)
O2 Na S2 1_455 5_556 103.61(4)
O2 Na S2 5_556 5_556 22.76(3)
O1 Na S2 3_456 5_556 85.90(4)
O2 Na S2 3_456 5_556 87.83(3)
S2 Na S2 3_456 5_556 86.70(2)
O1 Na Na . 3_556 46.80(3)
O3 Na Na 7_565 3_556 106.18(5)
O2 Na Na 1_455 3_556 168.01(5)
O2 Na Na 5_556 3_556 86.62(4)
O1 Na Na 3_456 3_556 91.44(5)
O2 Na Na 3_456 3_556 43.77(3)
S2 Na Na 3_456 3_556 67.40(3)
S2 Na Na 5_556 3_556 64.67(2)
O1 Na Na . 3_456 161.03(5)
O3 Na Na 7_565 3_456 66.55(4)
O2 Na Na 1_455 3_456 53.91(3)
O2 Na Na 5_556 3_456 105.93(5)
O1 Na Na 3_456 3_456 43.49(4)
O2 Na Na 3_456 3_456 89.03(4)
S2 Na Na 3_456 3_456 64.75(3)
S2 Na Na 5_556 3_456 115.37(3)
Na Na Na 3_556 3_456 132.00(5)
O1 Na Na . 5_456 118.28(5)
O3 Na Na 7_565 5_456 126.93(5)
O2 Na Na 1_455 5_456 41.23(3)
O2 Na Na 5_556 5_456 40.24(4)
O1 Na Na 3_456 5_456 90.85(4)
O2 Na Na 3_456 5_456 137.31(4)
S2 Na Na 3_456 5_456 114.72(3)
S2 Na Na 5_556 5_456 62.56(2)
Na Na Na 3_556 5_456 126.85(4)
Na Na Na 3_456 5_456 78.35(2)

loop_
_geom_bond_atom_site_label_1
_geom_bond_atom_site_label_2
_geom_bond_site_symmetry_2
_geom_bond_distance
S1 C1 . 1.816(3)
S1 H1S . 1.25(3)
C1 C2 . 1.526(3)
C1 H11 . 1.04(3)
C1 H12 . 0.96(3)
C2 S2 . 1.7759(18)
C2 H21 . 0.95(3)
C2 H22 . 0.97(3)
S2 O3 . 1.4542(14)
S2 O1 . 1.4620(13)
S2 O2 . 1.4669(13)
S2 Na 3_556 3.1339(8)
S2 Na 5_556 3.3462(8)
O1 Na . 2.3150(15)
O1 Na 3_556 2.4522(15)
O2 Na 1_655 2.3482(15)
O2 Na 5_556 2.3958(14)
O2 Na 3_556 2.7428(15)
O3 Na 7 2.3418(14)
Na O3 7_565 2.3418(14)
Na O2 1_455 2.3482(15)
Na O2 5_556 2.3958(14)
Na O1 3_456 2.4522(15)
Na O2 3_456 2.7428(15)
Na S2 3_456 3.1339(8)
Na S2 5_556 3.3462(8)
Na Na 3_556 3.3637(6)
Na Na 3_456 3.3637(6)
Na Na 5_456 3.5949(14)

loop_
_geom_hbond_atom_site_label_D
_geom_hbond_atom_site_label_H
_geom_hbond_atom_site_label_A
_geom_hbond_distance_DH
_geom_hbond_distance_HA
_geom_hbond_distance_DA
_geom_hbond_angle_DHA
S1 H1S O1 1.25(3) 2.36(3) 3.3420(10) 133(2)

loop_
_geom_torsion_atom_site_label_1
_geom_torsion_atom_site_label_2
_geom_torsion_atom_site_label_3
_geom_torsion_atom_site_label_4
_geom_torsion_site_symmetry_1
_geom_torsion_site_symmetry_4
_geom_torsion
S1 C1 C2 S2 . . -79.35(18)
C1 C2 S2 O3 . . -55.72(17)
C1 C2 S2 O1 . . 66.00(16)
C1 C2 S2 O2 . . -175.62(14)
C1 C2 S2 Na . 3_556 118.91(14)
C1 C2 S2 Na . 5_556 -135.95(13)
O3 S2 O1 Na . . -23.73(13)
O2 S2 O1 Na . . 103.54(11)
C2 S2 O1 Na . . -141.08(11)
Na S2 O1 Na 3_556 . 102.65(11)
Na S2 O1 Na 5_556 . 62.33(13)
O3 S2 O1 Na . 3_556 -126.38(7)
O2 S2 O1 Na . 3_556 0.89(9)
C2 S2 O1 Na . 3_556 116.27(8)
Na S2 O1 Na 5_556 3_556 -40.32(9)
O3 S2 O2 Na . 1_655 -154.07(12)
O1 S2 O2 Na . 1_655 78.23(14)
C2 S2 O2 Na . 1_655 -38.21(15)
Na S2 O2 Na 3_556 1_655 79.01(12)
Na S2 O2 Na 5_556 1_655 -158.63(18)
O3 S2 O2 Na . 5_556 4.56(11)
O1 S2 O2 Na . 5_556 -123.14(8)
C2 S2 O2 Na . 5_556 120.42(9)
Na S2 O2 Na 3_556 5_556 -122.36(9)
O3 S2 O2 Na . 3_556 126.92(7)
O1 S2 O2 Na . 3_556 -0.78(8)
C2 S2 O2 Na . 3_556 -117.22(7)
Na S2 O2 Na 5_556 3_556 122.36(9)
O1 S2 O3 Na . 7 76.61(15)
O2 S2 O3 Na . 7 -49.67(16)
C2 S2 O3 Na . 7 -165.28(13)
Na S2 O3 Na 3_556 7 20.92(19)
Na S2 O3 Na 5_556 7 -46.67(12)
S2 O1 Na O3 . 7_565 144.00(11)
Na O1 Na O3 3_556 7_565 -107.60(5)
S2 O1 Na O2 . 1_455 55.32(14)
Na O1 Na O2 3_556 1_455 163.72(7)
S2 O1 Na O2 . 5_556 -25.90(11)
Na O1 Na O2 3_556 5_556 82.50(5)
S2 O1 Na O1 . 3_456 -120.86(11)
Na O1 Na O1 3_556 3_456 -12.46(4)
S2 O1 Na O2 . 3_456 -134.53(11)
Na O1 Na O2 3_556 3_456 -26.13(4)
S2 O1 Na S2 . 3_456 -129.17(10)
Na O1 Na S2 3_556 3_456 -20.77(4)
S2 O1 Na S2 . 5_556 -45.90(10)
Na O1 Na S2 3_556 5_556 62.50(3)
S2 O1 Na Na . 3_556 -108.40(12)
S2 O1 Na Na . 3_456 156.33(12)
Na O1 Na Na 3_556 3_456 -95.27(16)
S2 O1 Na Na . 5_456 7.00(13)
Na O1 Na Na 3_556 5_456 115.40(5)
